data_7060177
loop_
_publ_author_name
'Liu, Lixin'
'Liu, Moqi'
'Zhang, Yunan'
'Yin, Hemei'
'Su, Xin'
'Zhang, Qiang'
'Feng, Yanru'
'Guo, Yingxue'
'Zou, Dongyu'
'Liu, Yingli'

_publ_section_title
;
 The role of 3-OH in the self-assembly of pharmaceutical cocrystals of
 dihydroflavonol with 4,4&#x2032;-bipyridine
;
_journal_issue 3
_journal_name_full 'New Journal of Chemistry'
_journal_page_first 1626
_journal_page_last 1633
_journal_paper_doi 10.1039/D0NJ04113K
_journal_volume 45
_journal_year 2021
_chemical_absolute_configuration unk
_chemical_formula_moiety '2(C15 H12 O7), 3(C10 H8 N2)'
_chemical_formula_sum 'C60 H48 N6 O14'
_chemical_formula_weight 1077.04
_space_group_crystal_system monoclinic
_space_group_IT_number 4
_space_group_name_Hall 'P 2yb'
_space_group_name_H-M_alt 'P 1 21 1'
_atom_sites_solution_hydrogens geom
_audit_creation_date 2020-07-19
_audit_creation_method
;
Olex2 1.3
(compiled 2020.02.04 svn.rd84adfe8 for OlexSys, GUI svn.r6032)
;
_audit_update_record
;
2020-08-19 deposited with the CCDC.	2020-12-18 downloaded from the CCDC.
;
_cell_angle_alpha 90
_cell_angle_beta 96.014(4)
_cell_angle_gamma 90
_cell_formula_units_Z 2
_cell_length_a 8.6073(4)
_cell_length_b 8.4846(4)
_cell_length_c 34.8953(14)
_cell_measurement_reflns_used 3722
_cell_measurement_temperature 293(2)
_cell_measurement_theta_max 27.8800
_cell_measurement_theta_min 3.6510
_cell_volume 2534.4(2)
_computing_molecular_graphics 'Olex2 1.3 (Dolomanov et al., 2009)'
_computing_publication_material 'Olex2 1.3 (Dolomanov et al., 2009)'
_computing_structure_refinement 'SHELXL 2018/3 (Sheldrick, 2015)'
_diffrn_ambient_temperature 293(2)
_diffrn_measured_fraction_theta_full 0.996
_diffrn_measured_fraction_theta_max 0.878
_diffrn_measurement_device_type 'New Gemini, Dual, Cu at zero, EosS2'
_diffrn_radiation_type MoK\a
_diffrn_radiation_wavelength 0.71073
_diffrn_reflns_av_R_equivalents 0.0255
_diffrn_reflns_av_unetI/netI 0.0453
_diffrn_reflns_Laue_measured_fraction_full 0.996
_diffrn_reflns_Laue_measured_fraction_max 0.878
_diffrn_reflns_limit_h_max 11
_diffrn_reflns_limit_h_min -10
_diffrn_reflns_limit_k_max 10
_diffrn_reflns_limit_k_min -9
_diffrn_reflns_limit_l_max 47
_diffrn_reflns_limit_l_min -41
_diffrn_reflns_number 17976
_diffrn_reflns_point_group_measured_fraction_full 0.849
_diffrn_reflns_point_group_measured_fraction_max 0.716
_diffrn_reflns_theta_full 25.242
_diffrn_reflns_theta_max 28.909
_diffrn_reflns_theta_min 3.474
_exptl_absorpt_coefficient_mu 0.102
_exptl_absorpt_correction_T_max 0.981
_exptl_absorpt_correction_T_min 0.970
_exptl_absorpt_correction_type multi-scan
_exptl_crystal_colour yellow
_exptl_crystal_density_diffrn 1.411
_exptl_crystal_description block
_exptl_crystal_F_000 1124
_exptl_crystal_size_max 0.4
_exptl_crystal_size_mid 0.3
_exptl_crystal_size_min 0.25
_refine_diff_density_max 0.161
_refine_diff_density_min -0.154
_refine_diff_density_rms 0.034
_refine_ls_abs_structure_details
;
 Refined as an inversion twin.
;
_refine_ls_abs_structure_Flack 0.8(13)
_refine_ls_extinction_method none
_refine_ls_goodness_of_fit_ref 1.041
_refine_ls_hydrogen_treatment constr
_refine_ls_matrix_type full
_refine_ls_number_parameters 750
_refine_ls_number_reflns 9567
_refine_ls_number_restraints 20
_refine_ls_restrained_S_all 1.040
_refine_ls_R_factor_all 0.0901
_refine_ls_R_factor_gt 0.0565
_refine_ls_shift/su_max 0.000
_refine_ls_shift/su_mean 0.000
_refine_ls_structure_factor_coef Fsqd
_refine_ls_weighting_details 'w=1/[\s^2^(Fo^2^)+(0.0550P)^2^+0.1492P] where P=(Fo^2^+2Fc^2^)/3'
_refine_ls_weighting_scheme calc
_refine_ls_wR_factor_gt 0.1161
_refine_ls_wR_factor_ref 0.1304
_reflns_Friedel_coverage 0.532
_reflns_Friedel_fraction_full 0.678
_reflns_Friedel_fraction_max 0.532
_reflns_number_gt 6655
_reflns_number_total 9567
_reflns_threshold_expression 'I > 2\s(I)'
_cod_data_source_file d0nj04113k2.cif
_cod_data_source_block tmp
_cod_depositor_comments 'Adding full bibliography for 7060176--7060177.cif.'
_cod_original_sg_symbol_H-M 'P 21'
_cod_database_code 7060177
_shelx_shelxl_version_number 2018/3
_shelx_space_group_comment
;
The symmetry employed for this shelxl refinement is uniquely defined
by the following loop, which should always be used as a source of
symmetry information in preference to the above space-group names.
They are only intended as comments.
;
_shelx_estimated_absorpt_t_max 0.975
_shelx_estimated_absorpt_t_min 0.960
_olex2_refinement_description
;
1. Twinned data refinement
 Scales: 0.2(13)
 0.8(13)
2. Fixed Uiso
 At 1.2 times of:
  All C(H) groups
 At 1.5 times of:
  All O(H) groups, All O(H,H) groups
3. Restrained distances
 C24A-C23A \\sim C24B-C23B
 with sigma of 0.01
 C23B-C22 \\sim C23A-C22 \\sim C24A-C23A \\sim C24B-C23B
 with sigma of 0.01
 C24B-C25 \\sim C24A-C25
 with sigma of 0.01
4. Uiso/Uaniso restraints and constraints
C23B \\sim C23A: within 1.7A with sigma of 0.005 and sigma for terminal atoms
of 0.01 within 1.7A
C24B \\sim C24A: within 1.7A with sigma of 0.01 and sigma for terminal atoms of
0.02 within 1.7A
5. Others
 Sof(H11A)=Sof(C23A)=Sof(H23A)=Sof(C24A)=Sof(H24A)=1-FVAR(1)
 Sof(H11)=Sof(C23B)=Sof(H23B)=Sof(C24B)=Sof(H24B)=FVAR(1)
6.a Ternary CH refined with riding coordinates:
 C7(H7), C8(H8A), C23B(H23B), C24B(H24B), C23A(H23A), C24A(H24A)
6.b Aromatic/amide H refined with riding coordinates:
 C12(H12), C3(H3A), C6(H6A), C14(H14A), C41(H41), C42(H42), C44(H44), C5(H5A),
 C45(H45), C47(H47), C50(H50), C48(H48), C49(H49), C26(H26), C30(H30), C16(H16),
  C27(H27), C18(H18), C32(H32), C40(H40), C35(H35), C38(H38), C34(H34),
 C39(H39), C31(H31), C37(H37), C57(H57), C60(H60), C58(H58), C54(H54), C52(H52),
  C51(H51), C59(H59), C55(H55)
6.c Tetrahedral OH refined with riding coordinates:
 O11(H11), O11(H11A)
6.d Idealised tetrahedral OH refined as rotating group:
 O3(H3), O1(H1), O6(H6), O5(H5), O2(H2), O14(H14), O9(H9), O8(H8), O13(H13)
;
_olex2_submission_special_instructions 'No special instructions were received'

loop_
_space_group_symop_operation_xyz
'x, y, z'
'-x, y+1/2, -z'

loop_
_atom_site_label
_atom_site_type_symbol
_atom_site_fract_x
_atom_site_fract_y
_atom_site_fract_z
_atom_site_U_iso_or_equiv
_atom_site_adp_type
_atom_site_occupancy
_atom_site_site_symmetry_order
_atom_site_calc_flag
_atom_site_refinement_flags_posn
_atom_site_refinement_flags_adp
_atom_site_refinement_flags_occupancy
_atom_site_disorder_assembly
_atom_site_disorder_group
O7 O -0.9125(3) -0.9242(3) -0.07921(6) 0.0481(6) Uani 1 1 d . . . . .
O3 O -0.6142(3) -0.6286(4) -0.04762(7) 0.0603(8) Uani 1 1 d . . . . .
H3 H -0.629470 -0.612775 -0.025140 0.090 Uiso 1 1 calc R U . . .
C10 C -0.8043(4) -0.8097(5) -0.13378(9) 0.0454(9) Uani 1 1 d . . . . .
O4 O -0.6404(4) -0.5913(4) -0.12294(7) 0.0792(10) Uani 1 1 d . . . . .
C7 C -0.7849(4) -0.8565(5) -0.05454(9) 0.0419(8) Uani 1 1 d . . . . .
H7 H -0.691796 -0.921455 -0.056283 0.050 Uiso 1 1 calc R U . . .
C12 C -0.9752(4) -1.0377(5) -0.13979(10) 0.0529(10) Uani 1 1 d . . . . .
H12 H -1.034872 -1.113273 -0.128757 0.063 Uiso 1 1 calc R U . . .
C9 C -0.7248(5) -0.6921(5) -0.11015(9) 0.0486(9) Uani 1 1 d . . . . .
C15 C -0.7961(4) -0.8153(5) -0.17413(10) 0.0512(10) Uani 1 1 d . . . . .
C3 C -0.7404(4) -0.9588(4) 0.01302(9) 0.0398(8) Uani 1 1 d . . . . .
H3A H -0.655798 -1.014809 0.005479 0.048 Uiso 1 1 calc R U . . .
O1 O -0.9473(3) -0.8993(4) 0.09809(7) 0.0656(8) Uani 1 1 d . . . . .
H1 H -0.886392 -0.956868 0.111212 0.098 Uiso 1 1 calc R U . . .
O6 O -1.0402(4) -1.1529(5) -0.19997(8) 0.0848(11) Uani 1 1 d . . . . .
H6 H -1.017791 -1.151227 -0.222233 0.127 Uiso 1 1 calc R U . . .
O5 O -0.7129(4) -0.7064(4) -0.19114(7) 0.0781(10) Uani 1 1 d . . . . .
H5 H -0.675955 -0.642880 -0.174960 0.117 Uiso 1 1 calc R U . . .
C13 C -0.9633(5) -1.0362(6) -0.17968(10) 0.0561(11) Uani 1 1 d . . . . .
C11 C -0.8962(4) -0.9242(5) -0.11773(9) 0.0429(8) Uani 1 1 d . . . . .
C4 C -0.8292(4) -0.8665(4) -0.01386(9) 0.0368(8) Uani 1 1 d . . . . .
N3 N -0.0801(4) -0.4192(4) -0.47011(8) 0.0580(9) Uani 1 1 d . . . . .
C1 C -0.9048(4) -0.8912(4) 0.06172(9) 0.0422(8) Uani 1 1 d . . . . .
C8 C -0.7506(4) -0.6904(5) -0.06792(9) 0.0449(9) Uani 1 1 d . . . . .
H8A H -0.839242 -0.621679 -0.064174 0.054 Uiso 1 1 calc R U . . .
O2 O -0.6886(3) -1.0563(4) 0.07800(7) 0.0635(8) Uani 1 1 d . . . . .
H2 H -0.601081 -1.071041 0.071380 0.095 Uiso 1 1 calc R U . . .
C43 C -0.0462(4) -0.3376(5) -0.39219(10) 0.0479(9) Uani 1 1 d . . . . .
C2 C -0.7747(4) -0.9693(4) 0.05064(9) 0.0393(8) Uani 1 1 d . . . . .
C6 C -0.9946(4) -0.8010(5) 0.03495(10) 0.0524(10) Uani 1 1 d . . . . .
H6A H -1.081676 -0.748202 0.042152 0.063 Uiso 1 1 calc R U . . .
C14 C -0.8757(5) -0.9278(5) -0.19672(10) 0.0557(10) Uani 1 1 d . . . . .
H14A H -0.869886 -0.929984 -0.223179 0.067 Uiso 1 1 calc R U . . .
C46 C -0.0324(4) -0.2886(5) -0.35126(9) 0.0516(10) Uani 1 1 d . . . . .
N4 N -0.0090(5) -0.1920(5) -0.27438(9) 0.0747(11) Uani 1 1 d . . . . .
C41 C -0.1702(5) -0.4808(6) -0.44569(11) 0.0630(12) Uani 1 1 d . . . . .
H41 H -0.246306 -0.552913 -0.455044 0.076 Uiso 1 1 calc R U . . .
C42 C -0.1575(5) -0.4438(6) -0.40707(11) 0.0621(11) Uani 1 1 d . . . . .
H42 H -0.224046 -0.490585 -0.391051 0.075 Uiso 1 1 calc R U . . .
C44 C 0.0501(5) -0.2746(5) -0.41761(10) 0.0535(10) Uani 1 1 d . . . . .
H44 H 0.128638 -0.203832 -0.409020 0.064 Uiso 1 1 calc R U . . .
C5 C -0.9567(4) -0.7880(5) -0.00238(10) 0.0485(9) Uani 1 1 d . . . . .
H5A H -1.017737 -0.725737 -0.019971 0.058 Uiso 1 1 calc R U . . .
C45 C 0.0281(5) -0.3181(6) -0.45572(11) 0.0607(11) Uani 1 1 d . . . . .
H45 H 0.093147 -0.273817 -0.472467 0.073 Uiso 1 1 calc R U . . .
C47 C 0.1033(5) -0.2234(6) -0.33326(11) 0.0626(12) Uani 1 1 d . . . . .
H47 H 0.190367 -0.210622 -0.346649 0.075 Uiso 1 1 calc R U . . .
C50 C -0.1537(5) -0.3028(9) -0.32987(12) 0.096(2) Uani 1 1 d . . . . .
H50 H -0.247973 -0.345462 -0.340569 0.116 Uiso 1 1 calc R U . . .
C48 C 0.1083(6) -0.1773(6) -0.29499(11) 0.0700(13) Uani 1 1 d . . . . .
H48 H 0.200417 -0.133327 -0.283371 0.084 Uiso 1 1 calc R U . . .
C49 C -0.1363(6) -0.2531(9) -0.29180(13) 0.111(2) Uani 1 1 d . . . . .
H49 H -0.221497 -0.264138 -0.277695 0.133 Uiso 1 1 calc R U . . .
O12 O -0.6334(3) -0.5695(3) -0.42195(6) 0.0516(7) Uani 1 1 d . . . . .
O11 O -0.8752(4) -0.9146(4) -0.45153(7) 0.0659(8) Uani 1 1 d . . . . .
H11 H -0.885507 -0.904216 -0.475026 0.099 Uiso 0.827(10) 1 calc R U P A 1
H11A H -0.869444 -0.900761 -0.474599 0.099 Uiso 0.173(10) 1 calc R U P A 2
C20 C -0.7353(4) -0.6852(5) -0.36711(10) 0.0505(9) Uani 1 1 d . . . . .
O14 O -0.5446(4) -0.6116(4) -0.59587(7) 0.0722(9) Uani 1 1 d . . . . .
H14 H -0.602425 -0.544894 -0.606761 0.108 Uiso 1 1 calc R U . . .
C26 C -0.5195(5) -0.7515(5) -0.49784(11) 0.0542(10) Uani 1 1 d . . . . .
H26 H -0.453713 -0.815926 -0.481819 0.065 Uiso 1 1 calc R U . . .
C28 C -0.5826(4) -0.6332(5) -0.55937(10) 0.0460(9) Uani 1 1 d . . . . .
O9 O -0.5170(4) -0.3284(5) -0.30217(8) 0.0867(11) Uani 1 1 d . . . . .
H9 H -0.534480 -0.334913 -0.279573 0.130 Uiso 1 1 calc R U . . .
O8 O -0.8194(5) -0.7924(5) -0.30943(8) 0.0915(12) Uani 1 1 d . . . . .
H8 H -0.869635 -0.845972 -0.325908 0.137 Uiso 1 1 calc R U . . .
O10 O -0.8993(4) -0.9045(5) -0.37779(8) 0.0959(13) Uani 1 1 d . . . . .
C30 C -0.7434(4) -0.5898(4) -0.50845(10) 0.0463(9) Uani 1 1 d . . . . .
H30 H -0.830499 -0.543230 -0.499472 0.056 Uiso 1 1 calc R U . . .
O13 O -0.8017(4) -0.4713(4) -0.57159(8) 0.0704(9) Uani 1 1 d . . . . .
H13 H -0.889808 -0.462568 -0.564877 0.106 Uiso 1 1 calc R U . . .
C16 C -0.5750(5) -0.4509(5) -0.36176(10) 0.0573(11) Uani 1 1 d . . . . .
H16 H -0.519550 -0.373088 -0.373251 0.069 Uiso 1 1 calc R U . . .
C27 C -0.4877(5) -0.7263(6) -0.53515(11) 0.0582(11) Uani 1 1 d . . . . .
H27 H -0.400519 -0.773255 -0.543971 0.070 Uiso 1 1 calc R U . . .
C29 C -0.7137(4) -0.5641(4) -0.54604(10) 0.0413(8) Uani 1 1 d . . . . .
C21 C -0.6467(4) -0.5698(5) -0.38330(9) 0.0478(9) Uani 1 1 d . . . . .
C22 C -0.8228(5) -0.7982(6) -0.39088(11) 0.0630(12) Uani 1 1 d D . . . .
C18 C -0.6687(5) -0.5646(6) -0.30481(10) 0.0592(11) Uani 1 1 d . . . . .
H18 H -0.673646 -0.563018 -0.278314 0.071 Uiso 1 1 calc R U . . .
C36 C -0.7523(5) -0.2010(6) -0.76588(11) 0.0595(11) Uani 1 1 d . . . . .
C25 C -0.6467(4) -0.6832(5) -0.48384(10) 0.0451(9) Uani 1 1 d D . . . .
N2 N -0.8202(5) -0.0619(5) -0.83855(10) 0.0778(12) Uani 1 1 d . . . . .
C23B C -0.8296(6) -0.7717(7) -0.43437(11) 0.0462(15) Uani 0.827(10) 1 d D U P A 1
H23B H -0.906757 -0.690004 -0.442387 0.055 Uiso 0.827(10) 1 calc R U P A 1
C17 C -0.5867(5) -0.4485(6) -0.32220(11) 0.0601(12) Uani 1 1 d . . . . .
C32 C -0.8065(7) -0.2480(8) -0.69793(15) 0.107(2) Uani 1 1 d . . . . .
H32 H -0.892393 -0.181098 -0.701646 0.129 Uiso 1 1 calc R U . . .
C19 C -0.7414(5) -0.6798(6) -0.32658(10) 0.0590(11) Uani 1 1 d . . . . .
C24B C -0.6668(6) -0.7164(7) -0.44168(11) 0.0393(13) Uani 0.827(10) 1 d D U P A 1
H24B H -0.589938 -0.795337 -0.431683 0.047 Uiso 0.827(10) 1 calc R U P A 1
C40 C -0.8815(6) -0.1101(7) -0.77498(13) 0.0850(16) Uani 1 1 d . . . . .
H40 H -0.950519 -0.092497 -0.756634 0.102 Uiso 1 1 calc R U . . .
N1 N -0.6540(6) -0.4172(6) -0.65485(11) 0.0812(12) Uani 1 1 d . . . . .
C33 C -0.7177(5) -0.2747(6) -0.72744(12) 0.0626(12) Uani 1 1 d . . . . .
C35 C -0.5669(7) -0.4394(8) -0.68257(15) 0.0939(18) Uani 1 1 d . . . . .
H35 H -0.480135 -0.504410 -0.677634 0.113 Uiso 1 1 calc R U . . .
C38 C -0.6988(8) -0.1490(10) -0.83033(16) 0.118(3) Uani 1 1 d . . . . .
H38 H -0.632999 -0.165727 -0.849443 0.142 Uiso 1 1 calc R U . . .
C34 C -0.5936(6) -0.3738(8) -0.71867(14) 0.0917(17) Uani 1 1 d . . . . .
H34 H -0.526914 -0.396860 -0.737233 0.110 Uiso 1 1 calc R U . . .
C39 C -0.9111(6) -0.0435(7) -0.81131(13) 0.0850(16) Uani 1 1 d . . . . .
H39 H -1.000601 0.017527 -0.816496 0.102 Uiso 1 1 calc R U . . .
C31 C -0.7701(8) -0.3190(9) -0.66274(16) 0.112(2) Uani 1 1 d . . . . .
H31 H -0.832167 -0.295717 -0.643224 0.134 Uiso 1 1 calc R U . . .
C37 C -0.6596(7) -0.2200(9) -0.79443(16) 0.120(3) Uani 1 1 d . . . . .
H37 H -0.569395 -0.280505 -0.790226 0.144 Uiso 1 1 calc R U . . .
N6 N -0.4141(4) -0.0969(4) -0.03031(8) 0.0583(9) Uani 1 1 d . . . . .
C56 C -0.4795(4) -0.1578(5) -0.10872(10) 0.0508(10) Uani 1 1 d . . . . .
C53 C -0.5062(5) -0.1995(6) -0.15015(10) 0.0574(11) Uani 1 1 d . . . . .
N5 N -0.5484(5) -0.2880(6) -0.22752(9) 0.0805(12) Uani 1 1 d . . . . .
C57 C -0.5544(5) -0.2387(5) -0.08177(10) 0.0532(10) Uani 1 1 d . . . . .
H57 H -0.629003 -0.314892 -0.089389 0.064 Uiso 1 1 calc R U . . .
C60 C -0.3745(5) -0.0431(7) -0.09511(11) 0.0719(13) Uani 1 1 d . . . . .
H60 H -0.323966 0.016774 -0.112370 0.086 Uiso 1 1 calc R U . . .
C58 C -0.5169(5) -0.2048(5) -0.04354(11) 0.0574(11) Uani 1 1 d . . . . .
H58 H -0.567208 -0.261539 -0.025663 0.069 Uiso 1 1 calc R U . . .
C54 C -0.3912(6) -0.1777(10) -0.17405(13) 0.111(3) Uani 1 1 d . . . . .
H54 H -0.296085 -0.133048 -0.164705 0.134 Uiso 1 1 calc R U . . .
C52 C -0.6427(5) -0.2649(6) -0.16639(11) 0.0626(12) Uani 1 1 d . . . . .
H52 H -0.725046 -0.280647 -0.151568 0.075 Uiso 1 1 calc R U . . .
C51 C -0.6582(6) -0.3074(6) -0.20452(12) 0.0687(12) Uani 1 1 d . . . . .
H51 H -0.752026 -0.352618 -0.214681 0.082 Uiso 1 1 calc R U . . .
C59 C -0.3441(5) -0.0165(7) -0.05609(12) 0.0691(13) Uani 1 1 d . . . . .
H59 H -0.271759 0.060589 -0.047576 0.083 Uiso 1 1 calc R U . . .
C55 C -0.4185(6) -0.2228(11) -0.21195(14) 0.128(3) Uani 1 1 d . . . . .
H55 H -0.339381 -0.205939 -0.227699 0.153 Uiso 1 1 calc R U . . .
C23A C -0.764(3) -0.824(2) -0.4304(5) 0.046(4) Uani 0.173(10) 1 d D U P A 2
H23A H -0.667158 -0.885060 -0.426597 0.055 Uiso 0.173(10) 1 calc R U P A 2
C24A C -0.725(3) -0.663(2) -0.4467(5) 0.038(5) Uani 0.173(10) 1 d D U P A 2
H24A H -0.823573 -0.607426 -0.453365 0.046 Uiso 0.173(10) 1 calc R U P A 2

loop_
_atom_site_aniso_label
_atom_site_aniso_U_11
_atom_site_aniso_U_22
_atom_site_aniso_U_33
_atom_site_aniso_U_23
_atom_site_aniso_U_13
_atom_site_aniso_U_12
O7 0.0559(14) 0.0658(16) 0.0220(12) -0.0031(12) 0.0014(10) -0.0188(14)
O3 0.0738(17) 0.0788(19) 0.0270(13) -0.0034(15) -0.0009(12) -0.0364(17)
C10 0.055(2) 0.054(2) 0.0254(18) 0.0027(17) -0.0014(15) -0.008(2)
O4 0.121(3) 0.079(2) 0.0371(16) 0.0016(15) 0.0075(16) -0.054(2)
C7 0.0486(19) 0.049(2) 0.0271(18) -0.0019(16) -0.0031(15) -0.0026(18)
C12 0.056(2) 0.066(3) 0.036(2) -0.006(2) 0.0055(16) -0.020(2)
C9 0.064(2) 0.053(2) 0.0272(19) 0.0061(18) -0.0034(16) -0.013(2)
C15 0.058(2) 0.066(2) 0.0293(19) 0.002(2) 0.0037(16) -0.009(2)
C3 0.0461(19) 0.044(2) 0.0298(18) -0.0001(15) 0.0039(14) 0.0010(17)
O1 0.083(2) 0.084(2) 0.0319(14) 0.0115(15) 0.0160(13) 0.0208(18)
O6 0.108(2) 0.109(3) 0.0378(17) -0.0263(19) 0.0096(16) -0.051(2)
O5 0.106(2) 0.093(2) 0.0349(15) 0.0048(17) 0.0087(16) -0.047(2)
C13 0.062(2) 0.071(3) 0.033(2) -0.012(2) -0.0032(17) -0.017(2)
C11 0.0481(19) 0.053(2) 0.0269(18) -0.0037(18) -0.0002(15) -0.0066(19)
C4 0.0427(18) 0.0413(18) 0.0256(17) 0.0021(15) 0.0003(14) -0.0079(16)
N3 0.072(2) 0.068(2) 0.0326(17) -0.0072(19) 0.0003(16) 0.015(2)
C1 0.052(2) 0.048(2) 0.0271(18) 0.0002(17) 0.0037(15) -0.0004(19)
C8 0.057(2) 0.047(2) 0.0285(18) -0.0004(17) -0.0058(16) -0.0105(19)
O2 0.0688(18) 0.081(2) 0.0406(15) 0.0228(15) 0.0033(13) 0.0224(17)
C43 0.054(2) 0.057(2) 0.0308(19) -0.0028(18) -0.0012(16) 0.010(2)
C2 0.0473(19) 0.0413(19) 0.0280(18) 0.0051(15) -0.0027(15) -0.0040(17)
C6 0.051(2) 0.070(3) 0.038(2) 0.002(2) 0.0107(16) 0.018(2)
C14 0.065(2) 0.075(3) 0.0258(18) -0.005(2) 0.0013(17) -0.007(2)
C46 0.060(2) 0.067(3) 0.0271(18) 0.0001(19) -0.0001(16) 0.008(2)
N4 0.093(3) 0.097(3) 0.0324(18) -0.013(2) 0.0027(19) -0.009(3)
C41 0.072(3) 0.071(3) 0.044(3) -0.016(2) -0.002(2) 0.002(2)
C42 0.072(3) 0.079(3) 0.036(2) -0.008(2) 0.0054(19) -0.004(3)
C44 0.059(2) 0.062(3) 0.038(2) -0.005(2) -0.0021(17) 0.008(2)
C5 0.047(2) 0.063(2) 0.0341(19) 0.0101(19) -0.0014(15) 0.010(2)
C45 0.072(3) 0.073(3) 0.038(2) 0.002(2) 0.008(2) 0.013(3)
C47 0.069(3) 0.080(3) 0.038(2) -0.006(2) 0.0000(19) -0.009(2)
C50 0.072(3) 0.179(6) 0.039(2) -0.039(3) 0.007(2) -0.028(4)
C48 0.089(3) 0.080(3) 0.038(2) -0.006(2) -0.008(2) -0.014(3)
C49 0.086(3) 0.200(7) 0.049(3) -0.045(4) 0.020(2) -0.033(4)
O12 0.0707(16) 0.0556(16) 0.0288(13) -0.0029(12) 0.0066(11) -0.0187(15)
O11 0.101(2) 0.0654(17) 0.0306(14) -0.0010(14) 0.0025(14) -0.0321(18)
C20 0.060(2) 0.062(2) 0.0295(19) -0.0021(19) 0.0046(16) -0.015(2)
O14 0.089(2) 0.095(3) 0.0356(15) 0.0096(16) 0.0192(15) 0.019(2)
C26 0.058(2) 0.062(2) 0.040(2) 0.009(2) -0.0060(17) 0.005(2)
C28 0.056(2) 0.055(2) 0.0267(18) 0.0001(18) 0.0044(16) -0.002(2)
O9 0.101(2) 0.123(3) 0.0372(16) -0.027(2) 0.0094(16) -0.050(2)
O8 0.133(3) 0.107(3) 0.0357(16) 0.0021(19) 0.0150(18) -0.056(3)
O10 0.141(3) 0.107(3) 0.0431(17) -0.0025(19) 0.0219(18) -0.071(3)
C30 0.053(2) 0.043(2) 0.045(2) -0.0074(18) 0.0165(17) 0.0011(18)
O13 0.073(2) 0.075(2) 0.0625(19) 0.0250(17) 0.0067(15) 0.0185(18)
C16 0.063(2) 0.077(3) 0.032(2) -0.007(2) 0.0056(17) -0.026(2)
C27 0.058(2) 0.074(3) 0.044(2) 0.005(2) 0.0079(18) 0.016(2)
C29 0.0488(19) 0.0369(18) 0.037(2) 0.0031(16) -0.0006(16) 0.0018(17)
C21 0.054(2) 0.064(2) 0.0256(18) -0.0016(19) 0.0039(15) -0.005(2)
C22 0.083(3) 0.070(3) 0.036(2) 0.002(2) 0.0074(19) -0.026(3)
C18 0.067(2) 0.086(3) 0.0254(19) -0.004(2) 0.0048(17) -0.015(3)
C36 0.060(2) 0.073(3) 0.045(2) 0.015(2) 0.0031(18) -0.006(2)
C25 0.056(2) 0.048(2) 0.0300(19) -0.0022(17) -0.0009(16) -0.0089(19)
N2 0.094(3) 0.086(3) 0.054(2) 0.023(2) 0.009(2) 0.010(3)
C23B 0.060(3) 0.049(3) 0.027(2) 0.009(2) -0.006(2) -0.012(3)
C17 0.060(2) 0.085(3) 0.034(2) -0.018(2) 0.0005(18) -0.017(2)
C32 0.127(5) 0.128(5) 0.076(4) 0.049(4) 0.048(3) 0.049(4)
C19 0.070(3) 0.075(3) 0.032(2) 0.006(2) 0.0042(18) -0.014(3)
C24B 0.054(3) 0.039(3) 0.024(2) 0.0032(19) 0.000(2) 0.002(2)
C40 0.094(3) 0.111(4) 0.053(3) 0.024(3) 0.019(2) 0.025(3)
N1 0.104(3) 0.088(3) 0.052(2) 0.022(2) 0.007(2) -0.007(3)
C33 0.066(2) 0.071(3) 0.051(3) 0.019(2) 0.005(2) -0.009(2)
C35 0.103(4) 0.117(5) 0.061(3) 0.035(3) 0.006(3) 0.024(4)
C38 0.127(5) 0.171(7) 0.064(3) 0.052(4) 0.040(3) 0.058(5)
C34 0.092(4) 0.125(5) 0.059(3) 0.026(3) 0.015(3) 0.020(4)
C39 0.088(3) 0.103(4) 0.065(3) 0.020(3) 0.008(3) 0.024(3)
C31 0.146(5) 0.132(5) 0.065(4) 0.038(4) 0.044(4) 0.034(5)
C37 0.105(4) 0.183(7) 0.079(4) 0.074(5) 0.039(3) 0.061(5)
N6 0.069(2) 0.072(2) 0.0321(18) -0.0036(18) -0.0040(16) 0.024(2)
C56 0.054(2) 0.068(3) 0.029(2) -0.0051(19) -0.0027(16) 0.014(2)
C53 0.062(2) 0.076(3) 0.034(2) -0.006(2) 0.0025(18) 0.006(2)
N5 0.086(3) 0.122(4) 0.0326(18) -0.014(2) 0.0013(18) -0.014(3)
C57 0.071(2) 0.053(2) 0.035(2) -0.0016(19) 0.0050(18) 0.010(2)
C60 0.072(3) 0.104(4) 0.040(2) -0.001(3) 0.008(2) -0.016(3)
C58 0.084(3) 0.054(2) 0.034(2) 0.002(2) 0.008(2) 0.015(3)
C54 0.077(3) 0.215(8) 0.042(3) -0.041(4) 0.010(2) -0.050(4)
C52 0.069(3) 0.079(3) 0.039(2) 0.006(2) 0.0022(19) -0.001(2)
C51 0.084(3) 0.079(3) 0.041(2) -0.002(2) -0.004(2) -0.013(3)
C59 0.067(3) 0.097(4) 0.042(2) -0.011(3) -0.002(2) -0.006(3)
C55 0.090(4) 0.250(9) 0.045(3) -0.049(4) 0.021(3) -0.049(5)
C23A 0.062(7) 0.045(7) 0.027(6) 0.013(6) -0.011(6) -0.014(6)
C24A 0.056(11) 0.030(10) 0.025(9) 0.013(8) -0.008(8) 0.015(9)

loop_
_atom_type_symbol
_atom_type_description
_atom_type_scat_dispersion_real
_atom_type_scat_dispersion_imag
_atom_type_scat_source
C C 0.0033 0.0016 'International Tables Vol C Tables 4.2.6.8 and 6.1.1.4'
H H 0.0000 0.0000 'International Tables Vol C Tables 4.2.6.8 and 6.1.1.4'
N N 0.0061 0.0033 'International Tables Vol C Tables 4.2.6.8 and 6.1.1.4'
O O 0.0106 0.0060 'International Tables Vol C Tables 4.2.6.8 and 6.1.1.4'

loop_
_geom_angle_atom_site_label_1
_geom_angle_atom_site_label_2
_geom_angle_atom_site_label_3
_geom_angle
_geom_angle_site_symmetry_1
_geom_angle_site_symmetry_3
_geom_angle_publ_flag
C11 O7 C7 115.9(3) . . ?
C8 O3 H3 109.5 . . ?
C15 C10 C9 121.9(3) . . ?
C11 C10 C9 120.6(3) . . ?
C11 C10 C15 117.5(3) . . ?
O7 C7 H7 108.4 . . ?
O7 C7 C4 106.7(3) . . ?
O7 C7 C8 110.2(3) . . ?
C4 C7 H7 108.4 . . ?
C4 C7 C8 114.6(3) . . ?
C8 C7 H7 108.4 . . ?
C13 C12 H12 121.1 . . ?
C11 C12 H12 121.1 . . ?
C11 C12 C13 117.9(4) . . ?
C10 C9 C8 117.4(3) . . ?
O4 C9 C10 122.8(3) . . ?
O4 C9 C8 119.8(3) . . ?
O5 C15 C10 120.0(4) . . ?
O5 C15 C14 118.7(3) . . ?
C14 C15 C10 121.3(4) . . ?
C4 C3 H3A 119.3 . . ?
C2 C3 H3A 119.3 . . ?
C2 C3 C4 121.4(3) . . ?
C1 O1 H1 109.5 . . ?
C13 O6 H6 109.5 . . ?
C15 O5 H5 109.5 . . ?
O6 C13 C12 115.5(4) . . ?
O6 C13 C14 121.9(3) . . ?
C14 C13 C12 122.5(4) . . ?
O7 C11 C10 120.8(3) . . ?
O7 C11 C12 117.2(3) . . ?
C12 C11 C10 122.0(3) . . ?
C3 C4 C7 119.4(3) . . ?
C5 C4 C7 122.2(3) . . ?
C5 C4 C3 118.4(3) . . ?
C41 N3 C45 116.7(3) . . ?
O1 C1 C2 122.6(3) . . ?
O1 C1 C6 118.3(3) . . ?
C6 C1 C2 119.1(3) . . ?
O3 C8 C7 111.7(3) . . ?
O3 C8 C9 107.1(3) . . ?
O3 C8 H8A 109.3 . . ?
C7 C8 H8A 109.3 . . ?
C9 C8 C7 110.1(3) . . ?
C9 C8 H8A 109.3 . . ?
C2 O2 H2 109.5 . . ?
C42 C43 C46 122.0(4) . . ?
C42 C43 C44 116.8(3) . . ?
C44 C43 C46 121.1(4) . . ?
C3 C2 C1 119.6(3) . . ?
O2 C2 C3 123.1(3) . . ?
O2 C2 C1 117.3(3) . . ?
C1 C6 H6A 119.6 . . ?
C1 C6 C5 120.8(3) . . ?
C5 C6 H6A 119.6 . . ?
C15 C14 H14A 120.6 . . ?
C13 C14 C15 118.9(3) . . ?
C13 C14 H14A 120.6 . . ?
C47 C46 C43 122.0(3) . . ?
C50 C46 C43 121.3(4) . . ?
C50 C46 C47 116.7(4) . . ?
C49 N4 C48 116.2(4) . . ?
N3 C41 H41 118.3 . . ?
N3 C41 C42 123.4(4) . . ?
C42 C41 H41 118.3 . . ?
C43 C42 C41 119.9(4) . . ?
C43 C42 H42 120.0 . . ?
C41 C42 H42 120.0 . . ?
C43 C44 H44 120.5 . . ?
C45 C44 C43 119.1(4) . . ?
C45 C44 H44 120.5 . . ?
C4 C5 C6 120.7(3) . . ?
C4 C5 H5A 119.7 . . ?
C6 C5 H5A 119.7 . . ?
N3 C45 C44 124.1(4) . . ?
N3 C45 H45 117.9 . . ?
C44 C45 H45 117.9 . . ?
C46 C47 H47 120.3 . . ?
C46 C47 C48 119.3(4) . . ?
C48 C47 H47 120.3 . . ?
C46 C50 H50 120.3 . . ?
C46 C50 C49 119.3(5) . . ?
C49 C50 H50 120.3 . . ?
N4 C48 C47 123.7(4) . . ?
N4 C48 H48 118.1 . . ?
C47 C48 H48 118.1 . . ?
N4 C49 C50 124.7(4) . . ?
N4 C49 H49 117.7 . . ?
C50 C49 H49 117.7 . . ?
C21 O12 C24B 116.0(3) . . ?
C24A O12 C21 121.5(6) . . ?
C23B O11 H11 109.5 . . ?
C23A O11 H11A 109.5 . . ?
C21 C20 C22 120.8(3) . . ?
C21 C20 C19 117.3(4) . . ?
C19 C20 C22 121.8(4) . . ?
C28 O14 H14 109.5 . . ?
C27 C26 H26 119.5 . . ?
C25 C26 H26 119.5 . . ?
C25 C26 C27 121.1(4) . . ?
O14 C28 C27 118.1(3) . . ?
O14 C28 C29 122.5(3) . . ?
C27 C28 C29 119.3(3) . . ?
C17 O9 H9 109.5 . . ?
C19 O8 H8 109.5 . . ?
C29 C30 H30 119.3 . . ?
C29 C30 C25 121.4(3) . . ?
C25 C30 H30 119.3 . . ?
C29 O13 H13 109.5 . . ?
C21 C16 H16 120.6 . . ?
C21 C16 C17 118.7(4) . . ?
C17 C16 H16 120.6 . . ?
C26 C27 H27 119.6 . . ?
C28 C27 C26 120.7(4) . . ?
C28 C27 H27 119.6 . . ?
C30 C29 C28 119.2(3) . . ?
O13 C29 C28 116.1(3) . . ?
O13 C29 C30 124.7(3) . . ?
O12 C21 C20 120.5(3) . . ?
O12 C21 C16 117.5(3) . . ?
C16 C21 C20 122.0(3) . . ?
C20 C22 C23B 116.1(4) . . ?
C20 C22 C23A 114.4(10) . . ?
O10 C22 C20 123.0(3) . . ?
O10 C22 C23B 120.6(4) . . ?
O10 C22 C23A 118.0(9) . . ?
C17 C18 H18 120.2 . . ?
C19 C18 H18 120.2 . . ?
C19 C18 C17 119.6(3) . . ?
C40 C36 C33 122.1(4) . . ?
C37 C36 C40 115.2(4) . . ?
C37 C36 C33 122.7(4) . . ?
C26 C25 C30 118.2(3) . . ?
C26 C25 C24B 116.2(4) . . ?
C26 C25 C24A 141.7(10) . . ?
C30 C25 C24B 125.6(4) . . ?
C30 C25 C24A 100.0(10) . . ?
C38 N2 C39 116.2(4) . . ?
O11 C23B C22 106.2(4) . . ?
O11 C23B H23B 110.0 . . ?
O11 C23B C24B 114.8(5) . . ?
C22 C23B H23B 110.0 . . ?
C24B C23B C22 105.7(4) . . ?
C24B C23B H23B 110.0 . . ?
O9 C17 C16 116.9(4) . . ?
O9 C17 C18 122.1(3) . . ?
C18 C17 C16 121.0(4) . . ?
C33 C32 H32 119.7 . . ?
C33 C32 C31 120.5(5) . . ?
C31 C32 H32 119.7 . . ?
O8 C19 C20 119.5(4) . . ?
O8 C19 C18 119.2(3) . . ?
C18 C19 C20 121.3(4) . . ?
O12 C24B C25 105.4(4) . . ?
O12 C24B C23B 109.1(5) . . ?
O12 C24B H24B 109.2 . . ?
C25 C24B H24B 109.2 . . ?
C23B C24B C25 114.7(4) . . ?
C23B C24B H24B 109.2 . . ?
C36 C40 H40 119.6 . . ?
C36 C40 C39 120.7(4) . . ?
C39 C40 H40 119.6 . . ?
C35 N1 C31 115.0(4) . . ?
C32 C33 C36 122.5(4) . . ?
C32 C33 C34 114.8(4) . . ?
C34 C33 C36 122.7(4) . . ?
N1 C35 H35 117.6 . . ?
N1 C35 C34 124.8(5) . . ?
C34 C35 H35 117.6 . . ?
N2 C38 H38 118.0 . . ?
N2 C38 C37 124.1(5) . . ?
C37 C38 H38 118.0 . . ?
C33 C34 C35 120.3(5) . . ?
C33 C34 H34 119.8 . . ?
C35 C34 H34 119.8 . . ?
N2 C39 C40 123.5(5) . . ?
N2 C39 H39 118.3 . . ?
C40 C39 H39 118.3 . . ?
C32 C31 H31 117.8 . . ?
N1 C31 C32 124.4(5) . . ?
N1 C31 H31 117.8 . . ?
C36 C37 C38 120.3(5) . . ?
C36 C37 H37 119.9 . . ?
C38 C37 H37 119.9 . . ?
C58 N6 C59 117.1(3) . . ?
C57 C56 C53 120.7(4) . . ?
C60 C56 C53 122.3(4) . . ?
C60 C56 C57 117.0(4) . . ?
C54 C53 C56 120.8(4) . . ?
C52 C53 C56 122.7(4) . . ?
C52 C53 C54 116.5(4) . . ?
C55 N5 C51 115.9(4) . . ?
C56 C57 H57 120.6 . . ?
C58 C57 C56 118.7(4) . . ?
C58 C57 H57 120.6 . . ?
C56 C60 H60 119.8 . . ?
C56 C60 C59 120.4(4) . . ?
C59 C60 H60 119.8 . . ?
N6 C58 C57 124.5(4) . . ?
N6 C58 H58 117.8 . . ?
C57 C58 H58 117.8 . . ?
C53 C54 H54 120.4 . . ?
C53 C54 C55 119.1(5) . . ?
C55 C54 H54 120.4 . . ?
C53 C52 H52 120.0 . . ?
C53 C52 C51 120.1(4) . . ?
C51 C52 H52 120.0 . . ?
N5 C51 C52 123.8(4) . . ?
N5 C51 H51 118.1 . . ?
C52 C51 H51 118.1 . . ?
N6 C59 C60 122.3(5) . . ?
N6 C59 H59 118.8 . . ?
C60 C59 H59 118.8 . . ?
N5 C55 C54 124.6(5) . . ?
N5 C55 H55 117.7 . . ?
C54 C55 H55 117.7 . . ?
O11 C23A C22 106.4(14) . . ?
O11 C23A H23A 107.9 . . ?
O11 C23A C24A 118(2) . . ?
C22 C23A H23A 107.9 . . ?
C24A C23A C22 108.4(11) . . ?
C24A C23A H23A 107.9 . . ?
O12 C24A C25 109.1(14) . . ?
O12 C24A C23A 115(2) . . ?
O12 C24A H24A 107.4 . . ?
C25 C24A H24A 107.4 . . ?
C23A C24A C25 110.4(11) . . ?
C23A C24A H24A 107.4 . . ?

loop_
_geom_bond_atom_site_label_1
_geom_bond_atom_site_label_2
_geom_bond_distance
_geom_bond_site_symmetry_2
_geom_bond_publ_flag
O7 C7 1.442(4) . ?
O7 C11 1.366(4) . ?
O3 H3 0.8200 . ?
O3 C8 1.408(4) . ?
C10 C9 1.424(5) . ?
C10 C15 1.418(5) . ?
C10 C11 1.405(5) . ?
O4 C9 1.235(4) . ?
C7 H7 0.9800 . ?
C7 C4 1.511(4) . ?
C7 C8 1.523(5) . ?
C12 H12 0.9300 . ?
C12 C13 1.407(5) . ?
C12 C11 1.369(5) . ?
C9 C8 1.513(5) . ?
C15 O5 1.345(5) . ?
C15 C14 1.374(5) . ?
C3 H3A 0.9300 . ?
C3 C4 1.389(4) . ?
C3 C2 1.378(4) . ?
O1 H1 0.8200 . ?
O1 C1 1.359(4) . ?
O6 H6 0.8200 . ?
O6 C13 1.349(5) . ?
O5 H5 0.8200 . ?
C13 C14 1.365(6) . ?
C4 C5 1.378(5) . ?
N3 C41 1.319(5) . ?
N3 C45 1.325(5) . ?
C1 C2 1.390(5) . ?
C1 C6 1.380(5) . ?
C8 H8A 0.9800 . ?
O2 H2 0.8200 . ?
O2 C2 1.363(4) . ?
C43 C46 1.480(5) . ?
C43 C42 1.377(6) . ?
C43 C44 1.383(5) . ?
C6 H6A 0.9300 . ?
C6 C5 1.380(5) . ?
C14 H14A 0.9300 . ?
C46 C47 1.382(5) . ?
C46 C50 1.351(6) . ?
N4 C48 1.305(5) . ?
N4 C49 1.304(6) . ?
C41 H41 0.9300 . ?
C41 C42 1.377(5) . ?
C42 H42 0.9300 . ?
C44 H44 0.9300 . ?
C44 C45 1.374(5) . ?
C5 H5A 0.9300 . ?
C45 H45 0.9300 . ?
C47 H47 0.9300 . ?
C47 C48 1.388(5) . ?
C50 H50 0.9300 . ?
C50 C49 1.387(6) . ?
C48 H48 0.9300 . ?
C49 H49 0.9300 . ?
O12 C21 1.365(4) . ?
O12 C24B 1.438(6) . ?
O12 C24A 1.36(3) . ?
O11 H11 0.8200 . ?
O11 H11A 0.8200 . ?
O11 C23B 1.390(6) . ?
O11 C23A 1.38(3) . ?
C20 C21 1.396(5) . ?
C20 C22 1.430(6) . ?
C20 C19 1.422(5) . ?
O14 H14 0.8200 . ?
O14 C28 1.360(4) . ?
C26 H26 0.9300 . ?
C26 C27 1.375(5) . ?
C26 C25 1.373(5) . ?
C28 C27 1.364(5) . ?
C28 C29 1.394(5) . ?
O9 H9 0.8200 . ?
O9 C17 1.340(5) . ?
O8 H8 0.8200 . ?
O8 C19 1.343(5) . ?
O10 C22 1.233(5) . ?
C30 H30 0.9300 . ?
C30 C29 1.380(4) . ?
C30 C25 1.382(5) . ?
O13 H13 0.8200 . ?
O13 C29 1.359(4) . ?
C16 H16 0.9300 . ?
C16 C21 1.366(5) . ?
C16 C17 1.395(5) . ?
C27 H27 0.9300 . ?
C22 C23B 1.529(5) . ?
C22 C23A 1.535(11) . ?
C18 H18 0.9300 . ?
C18 C17 1.388(6) . ?
C18 C19 1.351(6) . ?
C36 C40 1.363(6) . ?
C36 C33 1.482(5) . ?
C36 C37 1.349(6) . ?
C25 C24B 1.526(5) . ?
C25 C24A 1.532(12) . ?
N2 C38 1.288(7) . ?
N2 C39 1.302(6) . ?
C23B H23B 0.9800 . ?
C23B C24B 1.524(6) . ?
C32 H32 0.9300 . ?
C32 C33 1.365(6) . ?
C32 C31 1.374(7) . ?
C24B H24B 0.9800 . ?
C40 H40 0.9300 . ?
C40 C39 1.387(6) . ?
N1 C35 1.298(6) . ?
N1 C31 1.308(7) . ?
C33 C34 1.369(7) . ?
C35 H35 0.9300 . ?
C35 C34 1.374(6) . ?
C38 H38 0.9300 . ?
C38 C37 1.399(7) . ?
C34 H34 0.9300 . ?
C39 H39 0.9300 . ?
C31 H31 0.9300 . ?
C37 H37 0.9300 . ?
N6 C58 1.323(5) . ?
N6 C59 1.323(5) . ?
C56 C53 1.482(5) . ?
C56 C57 1.378(5) . ?
C56 C60 1.378(6) . ?
C53 C54 1.372(6) . ?
C53 C52 1.368(6) . ?
N5 C51 1.313(5) . ?
N5 C55 1.313(7) . ?
C57 H57 0.9300 . ?
C57 C58 1.370(5) . ?
C60 H60 0.9300 . ?
C60 C59 1.378(5) . ?
C58 H58 0.9300 . ?
C54 H54 0.9300 . ?
C54 C55 1.373(6) . ?
C52 H52 0.9300 . ?
C52 C51 1.371(6) . ?
C51 H51 0.9300 . ?
C59 H59 0.9300 . ?
C55 H55 0.9300 . ?
C23A H23A 0.9800 . ?
C23A C24A 1.526(11) . ?
C24A H24A 0.9800 . ?

loop_
_geom_torsion_atom_site_label_1
_geom_torsion_atom_site_label_2
_geom_torsion_atom_site_label_3
_geom_torsion_atom_site_label_4
_geom_torsion
_geom_torsion_site_symmetry_1
_geom_torsion_site_symmetry_2
_geom_torsion_site_symmetry_3
_geom_torsion_site_symmetry_4
_geom_torsion_publ_flag
O7 C7 C4 C3 116.2(3) . . . . ?
O7 C7 C4 C5 -63.1(4) . . . . ?
O7 C7 C8 O3 -172.4(3) . . . . ?
O7 C7 C8 C9 -53.6(4) . . . . ?
C10 C9 C8 O3 151.0(3) . . . . ?
C10 C9 C8 C7 29.5(5) . . . . ?
C10 C15 C14 C13 -0.3(6) . . . . ?
O4 C9 C8 O3 -30.6(5) . . . . ?
O4 C9 C8 C7 -152.2(4) . . . . ?
C7 O7 C11 C10 -27.3(5) . . . . ?
C7 O7 C11 C12 154.0(3) . . . . ?
C7 C4 C5 C6 179.4(4) . . . . ?
C12 C13 C14 C15 -0.1(7) . . . . ?
C9 C10 C15 O5 -0.7(6) . . . . ?
C9 C10 C15 C14 -178.8(4) . . . . ?
C9 C10 C11 O7 0.6(6) . . . . ?
C9 C10 C11 C12 179.3(4) . . . . ?
C15 C10 C9 O4 -2.4(6) . . . . ?
C15 C10 C9 C8 175.9(4) . . . . ?
C15 C10 C11 O7 -178.5(3) . . . . ?
C15 C10 C11 C12 0.1(6) . . . . ?
C3 C4 C5 C6 0.1(6) . . . . ?
O1 C1 C2 C3 178.5(4) . . . . ?
O1 C1 C2 O2 -0.1(5) . . . . ?
O1 C1 C6 C5 179.8(4) . . . . ?
O6 C13 C14 C15 -177.8(4) . . . . ?
O5 C15 C14 C13 -178.4(4) . . . . ?
C13 C12 C11 O7 178.1(4) . . . . ?
C13 C12 C11 C10 -0.6(6) . . . . ?
C11 O7 C7 C4 179.0(3) . . . . ?
C11 O7 C7 C8 54.0(4) . . . . ?
C11 C10 C9 O4 178.5(4) . . . . ?
C11 C10 C9 C8 -3.2(6) . . . . ?
C11 C10 C15 O5 178.4(4) . . . . ?
C11 C10 C15 C14 0.3(6) . . . . ?
C11 C12 C13 O6 178.4(4) . . . . ?
C11 C12 C13 C14 0.6(7) . . . . ?
C4 C7 C8 O3 67.3(4) . . . . ?
C4 C7 C8 C9 -173.9(3) . . . . ?
C4 C3 C2 C1 2.7(5) . . . . ?
C4 C3 C2 O2 -178.8(3) . . . . ?
N3 C41 C42 C43 0.0(7) . . . . ?
C1 C6 C5 C4 0.7(6) . . . . ?
C8 C7 C4 C3 -121.5(4) . . . . ?
C8 C7 C4 C5 59.2(4) . . . . ?
C43 C46 C47 C48 178.9(4) . . . . ?
C43 C46 C50 C49 -179.0(6) . . . . ?
C43 C44 C45 N3 -0.7(6) . . . . ?
C2 C3 C4 C7 178.8(3) . . . . ?
C2 C3 C4 C5 -1.8(5) . . . . ?
C2 C1 C6 C5 0.1(6) . . . . ?
C6 C1 C2 C3 -1.8(5) . . . . ?
C6 C1 C2 O2 179.6(4) . . . . ?
C46 C43 C42 C41 177.3(4) . . . . ?
C46 C43 C44 C45 -177.0(4) . . . . ?
C46 C47 C48 N4 0.2(8) . . . . ?
C46 C50 C49 N4 0.0(12) . . . . ?
C41 N3 C45 C44 -0.3(6) . . . . ?
C42 C43 C46 C47 159.6(4) . . . . ?
C42 C43 C46 C50 -21.8(7) . . . . ?
C42 C43 C44 C45 1.2(6) . . . . ?
C44 C43 C46 C47 -22.3(6) . . . . ?
C44 C43 C46 C50 156.3(5) . . . . ?
C44 C43 C42 C41 -0.9(6) . . . . ?
C45 N3 C41 C42 0.7(7) . . . . ?
C47 C46 C50 C49 -0.3(9) . . . . ?
C50 C46 C47 C48 0.2(7) . . . . ?
C48 N4 C49 C50 0.4(11) . . . . ?
C49 N4 C48 C47 -0.5(8) . . . . ?
O11 C23B C24B O12 -179.1(3) . . . . ?
O11 C23B C24B C25 63.0(7) . . . . ?
O11 C23A C24A O12 170.1(12) . . . . ?
O11 C23A C24A C25 -66(3) . . . . ?
C20 C22 C23B O11 161.9(4) . . . . ?
C20 C22 C23B C24B 39.5(7) . . . . ?
C20 C22 C23A O11 -170.4(10) . . . . ?
C20 C22 C23A C24A -43(3) . . . . ?
O14 C28 C27 C26 179.5(4) . . . . ?
O14 C28 C29 C30 -179.1(4) . . . . ?
O14 C28 C29 O13 -0.7(6) . . . . ?
C26 C25 C24B O12 109.7(4) . . . . ?
C26 C25 C24B C23B -130.2(6) . . . . ?
C26 C25 C24A O12 68.6(17) . . . . ?
C26 C25 C24A C23A -59(3) . . . . ?
O10 C22 C23B O11 -23.4(7) . . . . ?
O10 C22 C23B C24B -145.8(5) . . . . ?
O10 C22 C23A O11 33(2) . . . . ?
O10 C22 C23A C24A 160.6(19) . . . . ?
C30 C25 C24B O12 -69.3(5) . . . . ?
C30 C25 C24B C23B 50.7(7) . . . . ?
C30 C25 C24A O12 -107.0(14) . . . . ?
C30 C25 C24A C23A 126(2) . . . . ?
C27 C26 C25 C30 0.8(6) . . . . ?
C27 C26 C25 C24B -178.3(4) . . . . ?
C27 C26 C25 C24A -174.3(14) . . . . ?
C27 C28 C29 C30 0.8(6) . . . . ?
C27 C28 C29 O13 179.2(4) . . . . ?
C29 C28 C27 C26 -0.4(6) . . . . ?
C29 C30 C25 C26 -0.4(5) . . . . ?
C29 C30 C25 C24B 178.6(4) . . . . ?
C29 C30 C25 C24A 176.5(9) . . . . ?
C21 O12 C24B C25 179.0(3) . . . . ?
C21 O12 C24B C23B 55.3(6) . . . . ?
C21 O12 C24A C25 -159.6(7) . . . . ?
C21 O12 C24A C23A -35(2) . . . . ?
C21 C20 C22 O10 178.0(5) . . . . ?
C21 C20 C22 C23B -7.5(7) . . . . ?
C21 C20 C22 C23A 22.5(12) . . . . ?
C21 C20 C19 O8 -177.1(4) . . . . ?
C21 C20 C19 C18 2.2(6) . . . . ?
C21 C16 C17 O9 -178.9(4) . . . . ?
C21 C16 C17 C18 0.3(7) . . . . ?
C22 C20 C21 O12 -4.6(6) . . . . ?
C22 C20 C21 C16 173.2(4) . . . . ?
C22 C20 C19 O8 6.4(7) . . . . ?
C22 C20 C19 C18 -174.4(4) . . . . ?
C22 C23B C24B O12 -62.4(6) . . . . ?
C22 C23B C24B C25 179.7(4) . . . . ?
C22 C23A C24A O12 49(3) . . . . ?
C22 C23A C24A C25 173.1(13) . . . . ?
C36 C40 C39 N2 -0.2(9) . . . . ?
C36 C33 C34 C35 -179.8(5) . . . . ?
C25 C26 C27 C28 -0.4(7) . . . . ?
C25 C30 C29 C28 -0.4(5) . . . . ?
C25 C30 C29 O13 -178.6(4) . . . . ?
N2 C38 C37 C36 0.8(12) . . . . ?
C17 C16 C21 O12 -180.0(4) . . . . ?
C17 C16 C21 C20 2.2(6) . . . . ?
C17 C18 C19 C20 0.2(7) . . . . ?
C17 C18 C19 O8 179.4(4) . . . . ?
C32 C33 C34 C35 0.7(8) . . . . ?
C19 C20 C21 O12 178.8(4) . . . . ?
C19 C20 C21 C16 -3.4(6) . . . . ?
C19 C20 C22 O10 -5.5(8) . . . . ?
C19 C20 C22 C23B 169.0(5) . . . . ?
C19 C20 C22 C23A -161.0(11) . . . . ?
C19 C18 C17 O9 177.6(4) . . . . ?
C19 C18 C17 C16 -1.5(7) . . . . ?
C24B O12 C21 C20 -20.4(5) . . . . ?
C24B O12 C21 C16 161.7(4) . . . . ?
C40 C36 C33 C32 -4.6(8) . . . . ?
C40 C36 C33 C34 176.0(6) . . . . ?
C40 C36 C37 C38 -0.1(10) . . . . ?
N1 C35 C34 C33 1.2(10) . . . . ?
C33 C36 C40 C39 -179.6(5) . . . . ?
C33 C36 C37 C38 179.3(6) . . . . ?
C33 C32 C31 N1 -1.5(11) . . . . ?
C35 N1 C31 C32 3.2(10) . . . . ?
C38 N2 C39 C40 0.9(9) . . . . ?
C39 N2 C38 C37 -1.2(11) . . . . ?
C31 C32 C33 C36 180.0(6) . . . . ?
C31 C32 C33 C34 -0.6(9) . . . . ?
C31 N1 C35 C34 -3.1(9) . . . . ?
C37 C36 C40 C39 -0.2(8) . . . . ?
C37 C36 C33 C32 176.1(7) . . . . ?
C37 C36 C33 C34 -3.3(8) . . . . ?
C56 C53 C54 C55 177.8(7) . . . . ?
C56 C53 C52 C51 -177.1(4) . . . . ?
C56 C57 C58 N6 1.0(6) . . . . ?
C56 C60 C59 N6 -0.8(8) . . . . ?
C53 C56 C57 C58 174.8(4) . . . . ?
C53 C56 C60 C59 -174.9(4) . . . . ?
C53 C54 C55 N5 -0.7(14) . . . . ?
C53 C52 C51 N5 -0.6(8) . . . . ?
C57 C56 C53 C54 -150.0(6) . . . . ?
C57 C56 C53 C52 28.1(6) . . . . ?
C57 C56 C60 C59 2.1(7) . . . . ?
C60 C56 C53 C54 26.9(7) . . . . ?
C60 C56 C53 C52 -155.0(5) . . . . ?
C60 C56 C57 C58 -2.2(6) . . . . ?
C58 N6 C59 C60 -0.4(7) . . . . ?
C54 C53 C52 C51 1.0(8) . . . . ?
C52 C53 C54 C55 -0.4(11) . . . . ?
C51 N5 C55 C54 1.1(12) . . . . ?
C59 N6 C58 C57 0.4(6) . . . . ?
C55 N5 C51 C52 -0.4(9) . . . . ?
C24A O12 C21 C20 11.0(13) . . . . ?
C24A O12 C21 C16 -166.8(12) . . . . ?

loop_
_twin_individual_id
_twin_individual_mass_fraction_refined
1 0.2(13)
2 0.8(13)
